data_7108437
loop_
_publ_author_name
'Jahangir Amin'
'Christopher J. Richards'

_publ_section_title
;
 Diastereoselective synthesis of half-sandwich chiral-at-metal
 cobaltacycles by oxidative cyclisation
;
_journal_name_full Chem.Commun.
_journal_page_first 10192
_journal_paper_doi 10.1039/c2cc34837c
_journal_volume 48
_journal_year 2012
_chemical_formula_sum 'C49 H37 Co F3 O2 P'
_chemical_formula_weight 804.69
_chemical_name_systematic
;
?
;
_space_group_IT_number 14
_symmetry_cell_setting monoclinic
_symmetry_Int_Tables_number 14
_symmetry_space_group_name_Hall '-P 2yn'
_symmetry_space_group_name_H-M 'P 1 21/n 1'
_atom_sites_solution_hydrogens geom
_atom_sites_solution_primary direct
_atom_sites_solution_secondary difmap
_audit_creation_method SHELXL-97
_cell_angle_alpha 90.00
_cell_angle_beta 103.477(2)
_cell_angle_gamma 90.00
_cell_formula_units_Z 4
_cell_length_a 12.9334(3)
_cell_length_b 13.7437(4)
_cell_length_c 21.5542(6)
_cell_measurement_reflns_used 46002
_cell_measurement_temperature 120(2)
_cell_measurement_theta_max 27.48
_cell_measurement_theta_min 2.91
_cell_volume 3725.82(18)
_computing_cell_refinement 'DENZO (Otwinowski & Minor, 1997) & COLLECT (Hooft, R.W.W., 1998)'
_computing_data_collection 'COLLECT (Hooft, R.W.W., 1998)'
_computing_data_reduction 'DENZO (Otwinowski & Minor, 1997) & COLLECT (Hooft, R.W.W., 1998)'
_computing_molecular_graphics 'Ortep-3 for Windows (Farrugia, 1997)'
_computing_publication_material 'WinGX publication routines (Farrugia, 1999)'
_computing_structure_refinement 'SHELXL-97 (Sheldrick, 2008)'
_computing_structure_solution 'DIRDIF08 (Beurskens et al, 2008)'
_diffrn_ambient_temperature 120(2)
_diffrn_detector_area_resol_mean 9.091
_diffrn_measured_fraction_theta_full 0.993
_diffrn_measured_fraction_theta_max 0.993
_diffrn_measurement_device_type 'Bruker-Nonius Roper CCD camera on \k-goniostat'
_diffrn_measurement_method '\f & \w scans'
_diffrn_radiation_monochromator graphite
_diffrn_radiation_source 'Bruker-Nonius FR591 rotating anode'
_diffrn_radiation_type MoK\a
_diffrn_radiation_wavelength 0.71073
_diffrn_reflns_av_R_equivalents 0.0705
_diffrn_reflns_av_sigmaI/netI 0.0655
_diffrn_reflns_limit_h_max 16
_diffrn_reflns_limit_h_min -16
_diffrn_reflns_limit_k_max 17
_diffrn_reflns_limit_k_min -17
_diffrn_reflns_limit_l_max 27
_diffrn_reflns_limit_l_min -27
_diffrn_reflns_number 44424
_diffrn_reflns_theta_full 27.52
_diffrn_reflns_theta_max 27.52
_diffrn_reflns_theta_min 2.96
_exptl_absorpt_coefficient_mu 0.561
_exptl_absorpt_correction_T_max 0.8771
_exptl_absorpt_correction_T_min 0.8235
_exptl_absorpt_correction_type multi-scan
_exptl_absorpt_process_details 'SADABS 2007/2 (Sheldrick, G.M., 2007)'
_exptl_crystal_colour Brown
_exptl_crystal_density_diffrn 1.435
_exptl_crystal_density_method 'not measured'
_exptl_crystal_description Block
_exptl_crystal_F_000 1664
_exptl_crystal_size_max 0.36
_exptl_crystal_size_mid 0.28
_exptl_crystal_size_min 0.24
_refine_diff_density_max 0.736
_refine_diff_density_min -0.530
_refine_diff_density_rms 0.077
_refine_ls_extinction_method none
_refine_ls_goodness_of_fit_ref 1.021
_refine_ls_hydrogen_treatment constr
_refine_ls_matrix_type full
_refine_ls_number_parameters 446
_refine_ls_number_reflns 8518
_refine_ls_number_restraints 0
_refine_ls_restrained_S_all 1.021
_refine_ls_R_factor_all 0.0899
_refine_ls_R_factor_gt 0.0557
_refine_ls_shift/su_max 0.000
_refine_ls_shift/su_mean 0.000
_refine_ls_structure_factor_coef Fsqd
_refine_ls_weighting_details 'calc w=1/[\s^2^(Fo^2^)+(0.0581P)^2^+4.3629P] where P=(Fo^2^+2Fc^2^)/3'
_refine_ls_weighting_scheme calc
_refine_ls_wR_factor_gt 0.1231
_refine_ls_wR_factor_ref 0.1381
_reflns_number_gt 6047
_reflns_number_total 8518
_reflns_threshold_expression >2\s(I)
_cod_data_source_file c2cc34837c.txt
_cod_data_source_block ja388
_cod_original_cell_volume 3725.82(17)
_cod_database_code 7108437

loop_
_symmetry_equiv_pos_as_xyz
'x, y, z'
'-x+1/2, y+1/2, -z+1/2'
'-x, -y, -z'
'x-1/2, -y-1/2, z-1/2'

loop_
_atom_site_label
_atom_site_type_symbol
_atom_site_fract_x
_atom_site_fract_y
_atom_site_fract_z
_atom_site_U_iso_or_equiv
_atom_site_adp_type
_atom_site_occupancy
_atom_site_symmetry_multiplicity
_atom_site_calc_flag
_atom_site_refinement_flags
C1 C -0.1038(3) 0.7388(2) 0.22861(16) 0.0319(7) Uani 1 1 d .
H1 H -0.1591 0.7409 0.2509 0.038 Uiso 1 1 calc R
C2 C -0.0005(2) 0.7789(2) 0.24893(16) 0.0295(7) Uani 1 1 d .
H2 H 0.0254 0.8139 0.2875 0.035 Uiso 1 1 calc R
C3 C 0.0570(3) 0.7586(2) 0.20288(15) 0.0298(7) Uani 1 1 d .
H3 H 0.1289 0.7761 0.2053 0.036 Uiso 1 1 calc R
C4 C -0.0101(3) 0.7075(2) 0.15205(16) 0.0339(7) Uani 1 1 d .
H4 H 0.0078 0.6857 0.1141 0.041 Uiso 1 1 calc R
C5 C -0.1085(3) 0.6950(2) 0.16842(15) 0.0337(7) Uani 1 1 d .
H5 H -0.1685 0.6624 0.1432 0.040 Uiso 1 1 calc R
C6 C 0.1502(2) 0.5697(2) 0.24018(14) 0.0219(6) Uani 1 1 d .
C7 C 0.2131(2) 0.5625(2) 0.29953(14) 0.0227(6) Uani 1 1 d .
C8 C 0.1632(2) 0.5885(2) 0.35200(13) 0.0211(6) Uani 1 1 d .
C9 C 0.0594(2) 0.61673(19) 0.33242(13) 0.0201(6) Uani 1 1 d .
C10 C 0.2255(2) 0.5846(2) 0.41953(13) 0.0217(6) Uani 1 1 d .
C11 C 0.3002(2) 0.5113(2) 0.44411(14) 0.0241(6) Uani 1 1 d .
C12 C 0.3239(2) 0.4247(2) 0.40770(15) 0.0276(7) Uani 1 1 d .
C13 C 0.3267(2) 0.5280(2) 0.31384(15) 0.0320(7) Uani 1 1 d .
H13 H 0.3413 0.5126 0.2713 0.038 Uiso 1 1 calc R
C14 C 0.4100(3) 0.5988(3) 0.34373(18) 0.0437(9) Uani 1 1 d .
H14A H 0.3897 0.6303 0.3799 0.066 Uiso 1 1 calc R
H14B H 0.4175 0.6482 0.3123 0.066 Uiso 1 1 calc R
H14C H 0.4778 0.5648 0.3587 0.066 Uiso 1 1 calc R
C15 C 0.3603(2) 0.5150(2) 0.50703(15) 0.0303(7) Uani 1 1 d .
H15 H 0.4088 0.4639 0.5229 0.036 Uiso 1 1 calc R
C16 C 0.3501(3) 0.5919(3) 0.54648(16) 0.0356(8) Uani 1 1 d .
H16 H 0.3917 0.5948 0.5890 0.043 Uiso 1 1 calc R
C17 C 0.2775(2) 0.6651(2) 0.52244(15) 0.0327(7) Uani 1 1 d .
H17 H 0.2709 0.7193 0.5486 0.039 Uiso 1 1 calc R
C18 C 0.2150(2) 0.6603(2) 0.46114(14) 0.0256(6) Uani 1 1 d .
H18 H 0.1635 0.7096 0.4468 0.031 Uiso 1 1 calc R
C19 C -0.01305(13) 0.63065(12) 0.37775(8) 0.0214(6) Uani 1 1 d G
C20 C -0.06064(15) 0.71957(10) 0.38425(9) 0.0278(7) Uani 1 1 d G
H20 H -0.0455 0.7748 0.3613 0.033 Uiso 1 1 calc R
C21 C -0.13031(15) 0.72775(11) 0.42430(10) 0.0338(7) Uani 1 1 d G
H21 H -0.1628 0.7885 0.4287 0.041 Uiso 1 1 calc R
C22 C -0.15239(15) 0.64700(14) 0.45784(9) 0.0328(7) Uani 1 1 d G
H22 H -0.2000 0.6526 0.4852 0.039 Uiso 1 1 calc R
C23 C -0.10480(15) 0.55808(11) 0.45134(9) 0.0291(7) Uani 1 1 d G
H23 H -0.1199 0.5029 0.4743 0.035 Uiso 1 1 calc R
C24 C -0.03513(14) 0.54991(10) 0.41129(9) 0.0239(6) Uani 1 1 d G
H24 H -0.0026 0.4891 0.4069 0.029 Uiso 1 1 calc R
C25 C 0.18958(16) 0.53967(12) 0.18206(8) 0.0230(6) Uani 1 1 d G
C26 C 0.21551(16) 0.60927(9) 0.14141(9) 0.0298(7) Uani 1 1 d G
H26 H 0.2050 0.6763 0.1486 0.036 Uiso 1 1 calc R
C27 C 0.25684(17) 0.58071(11) 0.09022(8) 0.0288(7) Uani 1 1 d G
H27 H 0.2746 0.6283 0.0624 0.035 Uiso 1 1 calc R
C28 C 0.27225(16) 0.48256(13) 0.07968(8) 0.0269(7) Uani 1 1 d G
C29 C 0.24632(17) 0.41296(9) 0.12034(9) 0.0322(7) Uani 1 1 d G
H29 H 0.2568 0.3459 0.1131 0.039 Uiso 1 1 calc R
C30 C 0.20498(17) 0.44152(11) 0.17153(8) 0.0301(7) Uani 1 1 d G
H30 H 0.1873 0.3939 0.1993 0.036 Uiso 1 1 calc R
C31 C 0.3160(3) 0.4515(2) 0.02356(15) 0.0319(7) Uani 1 1 d .
C32 C -0.07130(18) 0.41551(13) 0.15754(8) 0.0289(7) Uani 1 1 d G
C33 C -0.04724(19) 0.45857(11) 0.10426(9) 0.0368(8) Uani 1 1 d G
H33 H -0.0302 0.5258 0.1048 0.044 Uiso 1 1 calc R
C34 C -0.0481(2) 0.40318(16) 0.05019(8) 0.0498(10) Uani 1 1 d G
H34 H -0.0316 0.4326 0.0138 0.060 Uiso 1 1 calc R
C35 C -0.0730(2) 0.30474(15) 0.04938(9) 0.0455(9) Uani 1 1 d G
H35 H -0.0736 0.2669 0.0124 0.055 Uiso 1 1 calc R
C36 C -0.0971(2) 0.26168(11) 0.10265(10) 0.0437(9) Uani 1 1 d G
H36 H -0.1141 0.1944 0.1021 0.052 Uiso 1 1 calc R
C37 C -0.09622(19) 0.31706(13) 0.15673(8) 0.0395(8) Uani 1 1 d G
H37 H -0.1127 0.2876 0.1931 0.047 Uiso 1 1 calc R
C38 C -0.22120(10) 0.51012(14) 0.21802(9) 0.0255(6) Uani 1 1 d G
C39 C -0.29402(14) 0.48140(14) 0.16291(8) 0.0283(7) Uani 1 1 d G
H39 H -0.2700 0.4503 0.1295 0.034 Uiso 1 1 calc R
C40 C -0.40194(13) 0.49812(16) 0.15675(8) 0.0345(8) Uani 1 1 d G
H40 H -0.4517 0.4785 0.1191 0.041 Uiso 1 1 calc R
C41 C -0.43704(10) 0.54356(16) 0.20569(10) 0.0386(8) Uani 1 1 d G
H41 H -0.5108 0.5550 0.2015 0.046 Uiso 1 1 calc R
C42 C -0.36422(14) 0.57227(15) 0.26080(9) 0.0369(8) Uani 1 1 d G
H42 H -0.3882 0.6033 0.2942 0.044 Uiso 1 1 calc R
C43 C -0.25631(13) 0.55555(15) 0.26696(8) 0.0311(7) Uani 1 1 d G
H43 H -0.2065 0.5752 0.3046 0.037 Uiso 1 1 calc R
C44 C -0.04782(14) 0.39736(12) 0.29140(8) 0.0239(6) Uani 1 1 d G
C45 C 0.05738(12) 0.36897(13) 0.31401(9) 0.0284(7) Uani 1 1 d G
H45 H 0.1117 0.3977 0.2971 0.034 Uiso 1 1 calc R
C46 C 0.08309(11) 0.29860(14) 0.36142(10) 0.0317(7) Uani 1 1 d G
H46 H 0.1550 0.2792 0.3769 0.038 Uiso 1 1 calc R
C47 C 0.00359(15) 0.25662(13) 0.38623(9) 0.0368(8) Uani 1 1 d G
H47 H 0.0212 0.2085 0.4186 0.044 Uiso 1 1 calc R
C48 C -0.10161(13) 0.28502(14) 0.36362(10) 0.0361(8) Uani 1 1 d G
H48 H -0.1559 0.2563 0.3806 0.043 Uiso 1 1 calc R
C49 C -0.12732(11) 0.35538(14) 0.31620(10) 0.0286(7) Uani 1 1 d G
H49 H -0.1992 0.3748 0.3008 0.034 Uiso 1 1 calc R
O1 O 0.33479(17) 0.43433(16) 0.34769(10) 0.0327(5) Uani 1 1 d .
O2 O 0.33631(18) 0.34432(16) 0.43123(11) 0.0358(5) Uani 1 1 d .
F1 F 0.24134(17) 0.40968(16) -0.02274(9) 0.0495(5) Uani 1 1 d .
F2 F 0.39335(16) 0.38553(14) 0.03977(9) 0.0422(5) Uani 1 1 d .
F3 F 0.35659(18) 0.52578(15) -0.00283(10) 0.0488(5) Uani 1 1 d .
P1 P -0.07644(6) 0.49015(5) 0.22808(4) 0.02239(17) Uani 1 1 d .
Co1 Co 0.01098(3) 0.62770(3) 0.238769(18) 0.02099(12) Uani 1 1 d .

loop_
_atom_site_aniso_label
_atom_site_aniso_U_11
_atom_site_aniso_U_22
_atom_site_aniso_U_33
_atom_site_aniso_U_23
_atom_site_aniso_U_13
_atom_site_aniso_U_12
C1 0.0299(17) 0.0272(16) 0.0372(19) 0.0109(14) 0.0048(15) 0.0100(13)
C2 0.0331(17) 0.0165(14) 0.0386(19) 0.0038(12) 0.0076(15) 0.0028(12)
C3 0.0313(17) 0.0200(14) 0.0376(19) 0.0093(13) 0.0071(15) 0.0020(13)
C4 0.0401(19) 0.0327(17) 0.0278(17) 0.0148(14) 0.0056(15) 0.0075(14)
C5 0.0325(18) 0.0331(17) 0.0289(17) 0.0113(14) -0.0060(14) 0.0040(14)
C6 0.0207(14) 0.0203(14) 0.0244(15) 0.0022(11) 0.0047(12) -0.0012(11)
C7 0.0218(14) 0.0209(14) 0.0256(16) 0.0012(11) 0.0058(12) -0.0021(11)
C8 0.0211(14) 0.0185(13) 0.0228(15) 0.0006(11) 0.0036(12) -0.0018(11)
C9 0.0235(14) 0.0140(13) 0.0210(14) -0.0006(10) 0.0019(12) -0.0007(11)
C10 0.0200(14) 0.0227(14) 0.0228(15) 0.0008(12) 0.0057(12) -0.0034(11)
C11 0.0208(14) 0.0272(15) 0.0233(15) 0.0012(12) 0.0035(12) 0.0017(12)
C12 0.0202(15) 0.0341(17) 0.0266(16) -0.0017(13) 0.0015(13) 0.0052(13)
C13 0.0257(16) 0.0437(19) 0.0277(17) 0.0073(14) 0.0088(14) 0.0041(14)
C14 0.0289(18) 0.063(2) 0.039(2) 0.0042(18) 0.0066(16) -0.0017(17)
C15 0.0263(16) 0.0347(17) 0.0271(17) 0.0048(13) 0.0009(14) -0.0002(13)
C16 0.0315(18) 0.0452(19) 0.0255(17) -0.0059(15) -0.0029(14) -0.0013(15)
C17 0.0293(17) 0.0343(17) 0.0308(18) -0.0124(14) -0.0004(14) -0.0014(14)
C18 0.0237(15) 0.0233(14) 0.0292(16) -0.0018(12) 0.0052(13) -0.0023(12)
C19 0.0178(13) 0.0243(14) 0.0188(14) -0.0031(11) -0.0019(11) -0.0016(11)
C20 0.0262(16) 0.0251(15) 0.0312(17) 0.0008(13) 0.0050(13) -0.0015(12)
C21 0.0311(17) 0.0333(17) 0.0370(19) -0.0017(14) 0.0081(15) 0.0120(14)
C22 0.0280(16) 0.0409(19) 0.0323(18) 0.0005(14) 0.0124(14) 0.0037(14)
C23 0.0259(16) 0.0344(17) 0.0268(17) 0.0003(13) 0.0061(13) -0.0061(13)
C24 0.0212(15) 0.0226(14) 0.0260(16) -0.0020(12) 0.0020(12) 0.0031(12)
C25 0.0203(14) 0.0267(15) 0.0203(15) 0.0007(12) 0.0011(12) 0.0000(12)
C26 0.0368(18) 0.0262(16) 0.0272(17) -0.0028(12) 0.0088(14) -0.0052(13)
C27 0.0380(18) 0.0245(15) 0.0251(16) 0.0003(12) 0.0098(14) -0.0061(13)
C28 0.0254(16) 0.0328(16) 0.0203(15) -0.0027(12) 0.0008(13) -0.0010(13)
C29 0.0448(19) 0.0247(15) 0.0284(17) -0.0034(13) 0.0111(15) 0.0001(14)
C30 0.0365(18) 0.0254(15) 0.0292(17) 0.0052(13) 0.0090(14) -0.0010(13)
C31 0.0383(18) 0.0297(17) 0.0250(17) 0.0010(13) 0.0020(14) -0.0022(14)
C32 0.0234(15) 0.0305(16) 0.0297(17) -0.0050(13) 0.0000(13) -0.0009(13)
C33 0.044(2) 0.0385(19) 0.0272(18) -0.0052(14) 0.0065(15) -0.0065(16)
C34 0.060(3) 0.059(2) 0.0306(19) -0.0108(18) 0.0112(18) -0.012(2)
C35 0.048(2) 0.050(2) 0.034(2) -0.0204(17) 0.0026(17) -0.0011(18)
C36 0.049(2) 0.0344(19) 0.043(2) -0.0115(16) 0.0031(18) -0.0003(16)
C37 0.049(2) 0.0306(18) 0.037(2) -0.0072(15) 0.0058(17) -0.0023(16)
C38 0.0190(14) 0.0242(15) 0.0305(17) 0.0002(12) 0.0001(13) -0.0014(12)
C39 0.0234(15) 0.0303(16) 0.0287(17) -0.0007(13) 0.0013(13) -0.0025(13)
C40 0.0243(16) 0.0342(17) 0.0375(19) 0.0027(14) -0.0079(14) -0.0043(13)
C41 0.0280(17) 0.0351(18) 0.053(2) 0.0041(16) 0.0099(17) 0.0022(14)
C42 0.0301(18) 0.0359(18) 0.046(2) -0.0048(16) 0.0116(16) 0.0002(14)
C43 0.0257(16) 0.0328(17) 0.0330(18) -0.0045(14) 0.0029(14) -0.0016(13)
C44 0.0282(16) 0.0181(13) 0.0239(15) -0.0035(11) 0.0032(13) -0.0022(12)
C45 0.0269(16) 0.0232(15) 0.0353(18) 0.0008(13) 0.0076(14) -0.0009(12)
C46 0.0278(17) 0.0246(15) 0.0395(19) 0.0055(14) 0.0017(14) 0.0008(13)
C47 0.046(2) 0.0247(16) 0.037(2) 0.0066(14) 0.0050(16) -0.0033(15)
C48 0.0350(18) 0.0347(18) 0.040(2) 0.0054(15) 0.0121(16) -0.0086(14)
C49 0.0233(15) 0.0283(16) 0.0331(17) -0.0012(13) 0.0044(13) -0.0041(12)
O1 0.0344(12) 0.0364(12) 0.0261(12) -0.0001(9) 0.0049(10) 0.0142(10)
O2 0.0402(13) 0.0309(12) 0.0338(13) 0.0042(10) 0.0038(10) 0.0113(10)
F1 0.0521(13) 0.0628(14) 0.0308(11) -0.0182(10) 0.0041(10) -0.0023(11)
F2 0.0452(12) 0.0447(12) 0.0398(11) -0.0037(9) 0.0165(10) 0.0081(9)
F3 0.0768(15) 0.0398(11) 0.0390(12) 0.0001(9) 0.0323(11) -0.0044(10)
P1 0.0212(4) 0.0216(4) 0.0225(4) -0.0014(3) 0.0014(3) -0.0013(3)
Co1 0.0211(2) 0.0185(2) 0.0218(2) 0.00269(15) 0.00187(16) -0.00013(15)

loop_
_atom_type_symbol
_atom_type_description
_atom_type_scat_dispersion_real
_atom_type_scat_dispersion_imag
_atom_type_scat_source
C C 0.0033 0.0016 'International Tables Vol C Tables 4.2.6.8 and 6.1.1.4'
H H 0.0000 0.0000 'International Tables Vol C Tables 4.2.6.8 and 6.1.1.4'
O O 0.0106 0.0060 'International Tables Vol C Tables 4.2.6.8 and 6.1.1.4'
F F 0.0171 0.0103 'International Tables Vol C Tables 4.2.6.8 and 6.1.1.4'
P P 0.1023 0.0942 'International Tables Vol C Tables 4.2.6.8 and 6.1.1.4'
Co Co 0.3494 0.9721 'International Tables Vol C Tables 4.2.6.8 and 6.1.1.4'

loop_
_geom_angle_atom_site_label_1
_geom_angle_atom_site_label_2
_geom_angle_atom_site_label_3
_geom_angle
C2 C1 C5 106.5(3)
C2 C1 Co1 70.05(17)
C5 C1 Co1 70.49(17)
C2 C1 H1 126.7
C5 C1 H1 126.7
Co1 C1 H1 124.4
C3 C2 C1 108.8(3)
C3 C2 Co1 70.50(17)
C1 C2 Co1 70.56(17)
C3 C2 H2 125.6
C1 C2 H2 125.6
Co1 C2 H2 124.9
C2 C3 C4 108.4(3)
C2 C3 Co1 70.51(17)
C4 C3 Co1 71.58(17)
C2 C3 H3 125.8
C4 C3 H3 125.8
Co1 C3 H3 123.7
C5 C4 C3 107.1(3)
C5 C4 Co1 69.87(17)
C3 C4 Co1 69.29(17)
C5 C4 H4 126.4
C3 C4 H4 126.4
Co1 C4 H4 126.0
C4 C5 C1 109.2(3)
C4 C5 Co1 71.34(18)
C1 C5 Co1 70.18(17)
C4 C5 H5 125.4
C1 C5 H5 125.4
Co1 C5 H5 124.7
C7 C6 C25 121.3(2)
C7 C6 Co1 113.1(2)
C25 C6 Co1 125.55(19)
C6 C7 C8 115.8(3)
C6 C7 C13 124.1(3)
C8 C7 C13 120.1(3)
C9 C8 C7 114.0(3)
C9 C8 C10 125.5(3)
C7 C8 C10 120.5(2)
C8 C9 C19 123.2(2)
C8 C9 Co1 113.1(2)
C19 C9 Co1 123.59(18)
C18 C10 C11 116.7(3)
C18 C10 C8 119.1(3)
C11 C10 C8 124.0(3)
C15 C11 C10 121.1(3)
C15 C11 C12 113.7(3)
C10 C11 C12 125.2(3)
O2 C12 O1 117.5(3)
O2 C12 C11 122.0(3)
O1 C12 C11 120.5(3)
O1 C13 C14 113.5(3)
O1 C13 C7 109.3(2)
C14 C13 C7 117.2(3)
O1 C13 H13 105.2
C14 C13 H13 105.2
C7 C13 H13 105.2
C13 C14 H14A 109.5
C13 C14 H14B 109.5
H14A C14 H14B 109.5
C13 C14 H14C 109.5
H14A C14 H14C 109.5
H14B C14 H14C 109.5
C16 C15 C11 120.8(3)
C16 C15 H15 119.6
C11 C15 H15 119.6
C15 C16 C17 118.5(3)
C15 C16 H16 120.8
C17 C16 H16 120.8
C18 C17 C16 121.1(3)
C18 C17 H17 119.5
C16 C17 H17 119.5
C17 C18 C10 121.7(3)
C17 C18 H18 119.1
C10 C18 H18 119.1
C20 C19 C24 120.0
C20 C19 C9 122.07(14)
C24 C19 C9 117.87(14)
C21 C20 C19 120.0
C21 C20 H20 120.0
C19 C20 H20 120.0
C20 C21 C22 120.0
C20 C21 H21 120.0
C22 C21 H21 120.0
C21 C22 C23 120.0
C21 C22 H22 120.0
C23 C22 H22 120.0
C24 C23 C22 120.0
C24 C23 H23 120.0
C22 C23 H23 120.0
C23 C24 C19 120.0
C23 C24 H24 120.0
C19 C24 H24 120.0
C26 C25 C30 120.0
C26 C25 C6 120.70(15)
C30 C25 C6 119.21(15)
C25 C26 C27 120.0
C25 C26 H26 120.0
C27 C26 H26 120.0
C28 C27 C26 120.0
C28 C27 H27 120.0
C26 C27 H27 120.0
C27 C28 C29 120.0
C27 C28 C31 119.98(16)
C29 C28 C31 120.02(16)
C30 C29 C28 120.0
C30 C29 H29 120.0
C28 C29 H29 120.0
C29 C30 C25 120.0
C29 C30 H30 120.0
C25 C30 H30 120.0
F3 C31 F2 106.6(3)
F3 C31 F1 107.2(3)
F2 C31 F1 105.6(3)
F3 C31 C28 112.5(2)
F2 C31 C28 112.3(2)
F1 C31 C28 112.1(3)
C33 C32 C37 120.0
C33 C32 P1 120.08(11)
C37 C32 P1 119.86(11)
C34 C33 C32 120.0
C34 C33 H33 120.0
C32 C33 H33 120.0
C35 C34 C33 120.0
C35 C34 H34 120.0
C33 C34 H34 120.0
C34 C35 C36 120.0
C34 C35 H35 120.0
C36 C35 H35 120.0
C35 C36 C37 120.0
C35 C36 H36 120.0
C37 C36 H36 120.0
C36 C37 C32 120.0
C36 C37 H37 120.0
C32 C37 H37 120.0
C39 C38 C43 120.0
C39 C38 P1 121.50(10)
C43 C38 P1 118.50(10)
C40 C39 C38 120.0
C40 C39 H39 120.0
C38 C39 H39 120.0
C39 C40 C41 120.0
C39 C40 H40 120.0
C41 C40 H40 120.0
C40 C41 C42 120.0
C40 C41 H41 120.0
C42 C41 H41 120.0
C41 C42 C43 120.0
C41 C42 H42 120.0
C43 C42 H42 120.0
C42 C43 C38 120.0
C42 C43 H43 120.0
C38 C43 H43 120.0
C45 C44 C49 120.0
C45 C44 P1 117.74(10)
C49 C44 P1 122.25(10)
C44 C45 C46 120.0
C44 C45 H45 120.0
C46 C45 H45 120.0
C47 C46 C45 120.0
C47 C46 H46 120.0
C45 C46 H46 120.0
C46 C47 C48 120.0
C46 C47 H47 120.0
C48 C47 H47 120.0
C49 C48 C47 120.0
C49 C48 H48 120.0
C47 C48 H48 120.0
C48 C49 C44 120.0
C48 C49 H49 120.0
C44 C49 H49 120.0
C12 O1 C13 123.6(2)
C44 P1 C32 100.71(10)
C44 P1 C38 102.25(9)
C32 P1 C38 102.40(10)
C44 P1 Co1 120.72(7)
C32 P1 Co1 116.72(7)
C38 P1 Co1 111.56(7)
C6 Co1 C9 83.23(12)
C6 Co1 C3 90.89(12)
C9 Co1 C3 113.11(12)
C6 Co1 C2 119.17(12)
C9 Co1 C2 88.98(12)
C3 Co1 C2 38.98(12)
C6 Co1 C1 156.66(12)
C9 Co1 C1 102.09(12)
C3 Co1 C1 66.02(12)
C2 Co1 C1 39.39(12)
C6 Co1 C5 134.82(12)
C9 Co1 C5 140.59(12)
C3 Co1 C5 65.33(13)
C2 Co1 C5 65.36(13)
C1 Co1 C5 39.34(13)
C6 Co1 C4 98.76(12)
C9 Co1 C4 151.88(12)
C3 Co1 C4 39.13(13)
C2 Co1 C4 65.41(13)
C1 Co1 C4 65.92(13)
C5 Co1 C4 38.80(12)
C6 Co1 P1 95.77(8)
C9 Co1 P1 94.28(8)
C3 Co1 P1 152.41(9)
C2 Co1 P1 145.03(9)
C1 Co1 P1 106.34(9)
C5 Co1 P1 91.66(9)
C4 Co1 P1 113.28(10)

loop_
_geom_bond_atom_site_label_1
_geom_bond_atom_site_label_2
_geom_bond_distance
C1 C2 1.417(4)
C1 C5 1.419(5)
C1 Co1 2.106(3)
C1 H1 0.9500
C2 C3 1.401(4)
C2 Co1 2.099(3)
C2 H2 0.9500
C3 C4 1.416(5)
C3 Co1 2.099(3)
C3 H3 0.9500
C4 C5 1.408(5)
C4 Co1 2.129(3)
C4 H4 0.9500
C5 Co1 2.110(3)
C5 H5 0.9500
C6 C7 1.350(4)
C6 C25 1.515(3)
C6 Co1 1.963(3)
C7 C8 1.471(4)
C7 C13 1.506(4)
C8 C9 1.367(4)
C8 C10 1.491(4)
C9 C19 1.515(3)
C9 Co1 1.975(3)
C10 C18 1.401(4)
C10 C11 1.410(4)
C11 C15 1.398(4)
C11 C12 1.496(4)
C12 O2 1.211(4)
C12 O1 1.340(4)
C13 O1 1.471(4)
C13 C14 1.483(5)
C13 H13 1.0000
C14 H14A 0.9800
C14 H14B 0.9800
C14 H14C 0.9800
C15 C16 1.383(5)
C15 H15 0.9500
C16 C17 1.391(5)
C16 H16 0.9500
C17 C18 1.381(4)
C17 H17 0.9500
C18 H18 0.9500
C19 C20 1.3900
C19 C24 1.3900
C20 C21 1.3900
C20 H20 0.9500
C21 C22 1.3900
C21 H21 0.9500
C22 C23 1.3900
C22 H22 0.9500
C23 C24 1.3900
C23 H23 0.9500
C24 H24 0.9500
C25 C26 1.3900
C25 C30 1.3900
C26 C27 1.3900
C26 H26 0.9500
C27 C28 1.3900
C27 H27 0.9500
C28 C29 1.3900
C28 C31 1.512(3)
C29 C30 1.3900
C29 H29 0.9500
C30 H30 0.9500
C31 F3 1.334(4)
C31 F2 1.335(4)
C31 F1 1.345(4)
C32 C33 1.3900
C32 C37 1.3900
C32 P1 1.8482(16)
C33 C34 1.3900
C33 H33 0.9500
C34 C35 1.3900
C34 H34 0.9500
C35 C36 1.3900
C35 H35 0.9500
C36 C37 1.3900
C36 H36 0.9500
C37 H37 0.9500
C38 C39 1.3900
C38 C43 1.3900
C38 P1 1.8544(15)
C39 C40 1.3900
C39 H39 0.9500
C40 C41 1.3900
C40 H40 0.9500
C41 C42 1.3900
C41 H41 0.9500
C42 C43 1.3900
C42 H42 0.9500
C43 H43 0.9500
C44 C45 1.3900
C44 C49 1.3900
C44 P1 1.8413(15)
C45 C46 1.3900
C45 H45 0.9500
C46 C47 1.3900
C46 H46 0.9500
C47 C48 1.3900
C47 H47 0.9500
C48 C49 1.3900
C48 H48 0.9500
C49 H49 0.9500
P1 Co1 2.1871(8)

loop_
_geom_torsion_atom_site_label_1
_geom_torsion_atom_site_label_2
_geom_torsion_atom_site_label_3
_geom_torsion_atom_site_label_4
_geom_torsion
C5 C1 C2 C3 -1.0(3)
Co1 C1 C2 C3 60.4(2)
C5 C1 C2 Co1 -61.4(2)
C1 C2 C3 C4 1.5(3)
Co1 C2 C3 C4 61.9(2)
C1 C2 C3 Co1 -60.4(2)
C2 C3 C4 C5 -1.3(3)
Co1 C3 C4 C5 59.9(2)
C2 C3 C4 Co1 -61.2(2)
C3 C4 C5 C1 0.7(3)
Co1 C4 C5 C1 60.2(2)
C3 C4 C5 Co1 -59.5(2)
C2 C1 C5 C4 0.2(3)
Co1 C1 C5 C4 -61.0(2)
C2 C1 C5 Co1 61.1(2)
C25 C6 C7 C8 -176.5(2)
Co1 C6 C7 C8 6.5(3)
C25 C6 C7 C13 1.9(4)
Co1 C6 C7 C13 -175.1(2)
C6 C7 C8 C9 -0.2(4)
C13 C7 C8 C9 -178.7(3)
C6 C7 C8 C10 -179.2(3)
C13 C7 C8 C10 2.3(4)
C7 C8 C9 C19 169.6(2)
C10 C8 C9 C19 -11.5(4)
C7 C8 C9 Co1 -6.1(3)
C10 C8 C9 Co1 172.8(2)
C9 C8 C10 C18 -41.8(4)
C7 C8 C10 C18 137.1(3)
C9 C8 C10 C11 142.0(3)
C7 C8 C10 C11 -39.2(4)
C18 C10 C11 C15 0.0(4)
C8 C10 C11 C15 176.4(3)
C18 C10 C11 C12 -179.7(3)
C8 C10 C11 C12 -3.4(4)
C15 C11 C12 O2 42.2(4)
C10 C11 C12 O2 -138.0(3)
C15 C11 C12 O1 -136.2(3)
C10 C11 C12 O1 43.6(4)
C6 C7 C13 O1 -113.0(3)
C8 C7 C13 O1 65.3(3)
C6 C7 C13 C14 116.1(3)
C8 C7 C13 C14 -65.6(4)
C10 C11 C15 C16 -1.7(5)
C12 C11 C15 C16 178.1(3)
C11 C15 C16 C17 0.9(5)
C15 C16 C17 C18 1.6(5)
C16 C17 C18 C10 -3.3(5)
C11 C10 C18 C17 2.4(4)
C8 C10 C18 C17 -174.1(3)
C8 C9 C19 C20 119.9(2)
Co1 C9 C19 C20 -64.9(2)
C8 C9 C19 C24 -62.9(3)
Co1 C9 C19 C24 112.30(17)
C24 C19 C20 C21 0.0
C9 C19 C20 C21 177.1(2)
C19 C20 C21 C22 0.0
C20 C21 C22 C23 0.0
C21 C22 C23 C24 0.0
C22 C23 C24 C19 0.0
C20 C19 C24 C23 0.0
C9 C19 C24 C23 -177.21(19)
C7 C6 C25 C26 -105.9(3)
Co1 C6 C25 C26 70.7(2)
C7 C6 C25 C30 70.7(3)
Co1 C6 C25 C30 -112.67(19)
C30 C25 C26 C27 0.0
C6 C25 C26 C27 176.6(2)
C25 C26 C27 C28 0.0
C26 C27 C28 C29 0.0
C26 C27 C28 C31 179.3(2)
C27 C28 C29 C30 0.0
C31 C28 C29 C30 -179.3(2)
C28 C29 C30 C25 0.0
C26 C25 C30 C29 0.0
C6 C25 C30 C29 -176.6(2)
C27 C28 C31 F3 13.4(3)
C29 C28 C31 F3 -167.3(2)
C27 C28 C31 F2 133.7(2)
C29 C28 C31 F2 -47.0(3)
C27 C28 C31 F1 -107.6(2)
C29 C28 C31 F1 71.7(3)
C37 C32 C33 C34 0.0
P1 C32 C33 C34 -177.11(17)
C32 C33 C34 C35 0.0
C33 C34 C35 C36 0.0
C34 C35 C36 C37 0.0
C35 C36 C37 C32 0.0
C33 C32 C37 C36 0.0
P1 C32 C37 C36 177.12(17)
C43 C38 C39 C40 0.0
P1 C38 C39 C40 -179.53(16)
C38 C39 C40 C41 0.0
C39 C40 C41 C42 0.0
C40 C41 C42 C43 0.0
C41 C42 C43 C38 0.0
C39 C38 C43 C42 0.0
P1 C38 C43 C42 179.54(15)
C49 C44 C45 C46 0.0
P1 C44 C45 C46 -179.49(15)
C44 C45 C46 C47 0.0
C45 C46 C47 C48 0.0
C46 C47 C48 C49 0.0
C47 C48 C49 C44 0.0
C45 C44 C49 C48 0.0
P1 C44 C49 C48 179.46(16)
O2 C12 O1 C13 -177.3(3)
C11 C12 O1 C13 1.2(4)
C14 C13 O1 C12 63.0(4)
C7 C13 O1 C12 -69.8(3)
C45 C44 P1 C32 78.47(13)
C49 C44 P1 C32 -101.00(13)
C45 C44 P1 C38 -176.17(11)
C49 C44 P1 C38 4.35(14)
C45 C44 P1 Co1 -51.67(13)
C49 C44 P1 Co1 128.86(10)
C33 C32 P1 C44 -154.75(13)
C37 C32 P1 C44 28.13(14)
C33 C32 P1 C38 100.02(14)
C37 C32 P1 C38 -77.09(14)
C33 C32 P1 Co1 -22.11(15)
C37 C32 P1 Co1 160.77(10)
C39 C38 P1 C44 -111.47(13)
C43 C38 P1 C44 69.00(13)
C39 C38 P1 C32 -7.44(14)
C43 C38 P1 C32 173.02(11)
C39 C38 P1 Co1 118.15(11)
C43 C38 P1 Co1 -61.39(12)
C7 C6 Co1 C9 -7.7(2)
C25 C6 Co1 C9 175.4(2)
C7 C6 Co1 C3 105.5(2)
C25 C6 Co1 C3 -71.4(2)
C7 C6 Co1 C2 77.3(2)
C25 C6 Co1 C2 -99.6(2)
C7 C6 Co1 C1 97.2(4)
C25 C6 Co1 C1 -79.7(4)
C7 C6 Co1 C5 160.5(2)
C25 C6 Co1 C5 -16.4(3)
C7 C6 Co1 C4 144.0(2)
C25 C6 Co1 C4 -32.9(2)
C7 C6 Co1 P1 -101.3(2)
C25 C6 Co1 P1 81.8(2)
C8 C9 Co1 C6 7.6(2)
C19 C9 Co1 C6 -168.1(2)
C8 C9 Co1 C3 -80.5(2)
C19 C9 Co1 C3 103.9(2)
C8 C9 Co1 C2 -112.0(2)
C19 C9 Co1 C2 72.4(2)
C8 C9 Co1 C1 -149.4(2)
C19 C9 Co1 C1 35.0(2)
C8 C9 Co1 C5 -159.2(2)
C19 C9 Co1 C5 25.1(3)
C8 C9 Co1 C4 -88.3(3)
C19 C9 Co1 C4 96.0(3)
C8 C9 Co1 P1 102.90(19)
C19 C9 Co1 P1 -72.75(19)
C2 C3 Co1 C6 -139.1(2)
C4 C3 Co1 C6 102.8(2)
C2 C3 Co1 C9 -56.1(2)
C4 C3 Co1 C9 -174.14(18)
C4 C3 Co1 C2 -118.1(3)
C2 C3 Co1 C1 37.34(19)
C4 C3 Co1 C1 -80.7(2)
C2 C3 Co1 C5 80.7(2)
C4 C3 Co1 C5 -37.39(19)
C2 C3 Co1 C4 118.1(3)
C2 C3 Co1 P1 116.6(2)
C4 C3 Co1 P1 -1.5(3)
C3 C2 Co1 C6 48.6(2)
C1 C2 Co1 C6 167.73(18)
C3 C2 Co1 C9 130.3(2)
C1 C2 Co1 C9 -110.6(2)
C1 C2 Co1 C3 119.1(3)
C3 C2 Co1 C1 -119.1(3)
C3 C2 Co1 C5 -80.6(2)
C1 C2 Co1 C5 38.53(19)
C3 C2 Co1 C4 -37.76(19)
C1 C2 Co1 C4 81.4(2)
C3 C2 Co1 P1 -133.74(17)
C1 C2 Co1 P1 -14.6(3)
C2 C1 Co1 C6 -27.9(4)
C5 C1 Co1 C6 88.8(4)
C2 C1 Co1 C9 73.2(2)
C5 C1 Co1 C9 -170.12(19)
C2 C1 Co1 C3 -36.97(19)
C5 C1 Co1 C3 79.8(2)
C5 C1 Co1 C2 116.7(3)
C2 C1 Co1 C5 -116.7(3)
C2 C1 Co1 C4 -80.0(2)
C5 C1 Co1 C4 36.73(19)
C2 C1 Co1 P1 171.35(17)
C5 C1 Co1 P1 -71.93(19)
C4 C5 Co1 C6 -26.7(3)
C1 C5 Co1 C6 -146.05(19)
C4 C5 Co1 C9 134.7(2)
C1 C5 Co1 C9 15.3(3)
C4 C5 Co1 C3 37.7(2)
C1 C5 Co1 C3 -81.7(2)
C4 C5 Co1 C2 80.8(2)
C1 C5 Co1 C2 -38.58(19)
C4 C5 Co1 C1 119.4(3)
C1 C5 Co1 C4 -119.4(3)
C4 C5 Co1 P1 -126.51(19)
C1 C5 Co1 P1 114.12(18)
C5 C4 Co1 C6 161.2(2)
C3 C4 Co1 C6 -80.54(19)
C5 C4 Co1 C9 -106.8(3)
C3 C4 Co1 C9 11.5(4)
C5 C4 Co1 C3 -118.3(3)
C5 C4 Co1 C2 -80.6(2)
C3 C4 Co1 C2 37.62(18)
C5 C4 Co1 C1 -37.2(2)
C3 C4 Co1 C1 81.0(2)
C3 C4 Co1 C5 118.3(3)
C5 C4 Co1 P1 61.0(2)
C3 C4 Co1 P1 179.27(15)
C44 P1 Co1 C6 64.43(12)
C32 P1 Co1 C6 -58.33(12)
C38 P1 Co1 C6 -175.56(11)
C44 P1 Co1 C9 -19.19(11)
C32 P1 Co1 C9 -141.95(12)
C38 P1 Co1 C9 100.83(11)
C44 P1 Co1 C3 167.6(2)
C32 P1 Co1 C3 44.8(2)
C38 P1 Co1 C3 -72.4(2)
C44 P1 Co1 C2 -113.53(18)
C32 P1 Co1 C2 123.71(18)
C38 P1 Co1 C2 6.48(18)
C44 P1 Co1 C1 -123.12(12)
C32 P1 Co1 C1 114.12(13)
C38 P1 Co1 C1 -3.11(12)
C44 P1 Co1 C5 -160.20(12)
C32 P1 Co1 C5 77.04(13)
C38 P1 Co1 C5 -40.19(12)
C44 P1 Co1 C4 166.55(12)
C32 P1 Co1 C4 43.79(13)
C38 P1 Co1 C4 -73.43(12)
